data_7132867
loop_
_publ_author_name
'Mondal, Sumana'
'Sarkar, Subham'
'Mandal, Chhotan'
'Mallick, Dibyendu'
'Mukherjee, Debabrata'

_publ_section_title
;
 Fluorenyl-tethered N-heterocyclic carbene (NHC): an exclusive C-donor
 ligand for heteroleptic calcium and strontium chemistry.
;
_journal_issue 34
_journal_name_full 'Chemical communications (Cambridge, England)'
_journal_page_first 4553
_journal_page_last 4556
_journal_paper_doi 10.1039/d4cc00397g
_journal_volume 60
_journal_year 2024
_chemical_formula_moiety 'C35.994 H48.981 Ca N3 Si2'
_chemical_formula_sum 'C35.99 H48.98 Ca N3 Si2'
_chemical_formula_weight 619.94
_space_group_crystal_system monoclinic
_space_group_IT_number 15
_space_group_name_Hall '-C 2yc'
_space_group_name_H-M_alt 'C 1 2/c 1'
_atom_sites_solution_hydrogens geom
_audit_creation_date 2024-03-09
_audit_creation_method
;
Olex2 1.5
(compiled 2023.08.24 svn.re1ec1418 for OlexSys, GUI svn.r6817)
;
_audit_update_record
;
2024-03-11 deposited with the CCDC.	2024-03-19 downloaded from the CCDC.
;
_cell_angle_alpha 90
_cell_angle_beta 105.8930(10)
_cell_angle_gamma 90
_cell_formula_units_Z 8
_cell_length_a 21.9451(2)
_cell_length_b 9.60320(10)
_cell_length_c 35.7576(3)
_cell_measurement_reflns_used 22452
_cell_measurement_temperature 100.01(11)
_cell_measurement_theta_max 68.0860
_cell_measurement_theta_min 2.5730
_cell_volume 7247.62(12)
_computing_cell_refinement 'CrysAlisPro 1.171.41.115a (Rigaku OD, 2021)'
_computing_data_collection 'CrysAlisPro 1.171.41.115a (Rigaku OD, 2021)'
_computing_data_reduction 'CrysAlisPro 1.171.41.115a (Rigaku OD, 2021)'
_computing_molecular_graphics 'Olex2 1.5 (Dolomanov et al., 2009)'
_computing_publication_material 'Olex2 1.5 (Dolomanov et al., 2009)'
_computing_structure_refinement 'SHELXL 2019/3 (Sheldrick, 2015)'
_computing_structure_solution 'SHELXT 2018/2 (Sheldrick, 2018)'
_diffrn_ambient_temperature 100.15
_diffrn_detector_area_resol_mean 10.0000
_diffrn_detector_type HyPix3000
_diffrn_measured_fraction_theta_full 0.992
_diffrn_measured_fraction_theta_max 0.986
_diffrn_measurement_details
;
List of Runs (angles in degrees, time in seconds):

  # Type    Start    End  Width  t~exp~   \w     \q     \k     \f   Frames
#--------------------------------------------------------------------------
  1  \w    -24.00  35.00   0.50    0.48    --  -40.33  12.00 -30.00  118
  2  \w    -31.00  30.00   0.50    0.48    --  -40.33  25.00 -90.00  122
  3  \w    -31.00  30.00   0.50    0.48    --  -40.33  25.00  60.00  122
  4  \w    -47.00 -15.00   0.50    2.40    --  -82.50  42.00  30.00   64
  5  \w    -47.00 -15.00   0.50    2.40    --  -82.50  42.00 -60.00   64
  6  \w   -108.00 -15.00   0.50    0.48    --  -40.33 -71.00  14.00  186
  7  \w    -28.00  66.00   0.50    0.48    --   40.33 -71.00  14.00  188
  8  \w     41.00  99.00   0.50    0.48    --   40.33-138.00 -60.00  116
  9  \w     41.00  99.00   0.50    0.48    --   40.33-138.00-180.00  116
 10  \w     30.00  57.00   0.50    2.40    --   96.67 -50.00-180.00   54
 11  \w     30.00  57.00   0.50    2.40    --   96.67 -50.00-150.00   54
 12  \w     82.00 167.00   0.50    2.40    --   96.67  25.00-120.00  170
 13  \w     82.00 167.00   0.50    2.40    --   96.67  25.00 -60.00  170
 14  \w    105.00 170.00   0.50    2.40    --   96.67  96.00  60.00  130
 15  \w     81.00 164.00   0.50    2.40    --   96.67 145.00  90.00  166
 16  \w     80.00 163.00   0.50    2.40    --   96.67  42.00 120.00  166
 17  \w     72.00 165.00   0.50    2.40    --   96.67  71.00 145.00  186
 18  \w     29.00  89.00   0.50    2.40    --   96.67 -71.00  14.00  120
 19  \w     30.00  57.00   0.50    2.40    --   96.67 -50.00  30.00   54
 20  \w     29.00  68.00   0.50    2.40    --   96.67 -59.00   0.00   78
 21  \w     30.00  57.00   0.50    2.40    --   96.67 -50.00  60.00   54
 22  \w     30.00  57.00   0.50    2.40    --   96.67 -50.00  90.00   54
 23  \w     29.00  68.00   0.50    2.40    --   96.67 -59.00 120.00   78
 24  \w     30.00  57.00   0.50    2.40    --   96.67 -50.00 150.00   54
 25  \w     29.00  83.00   0.50    2.40    --   96.67 -68.00  90.00  108
 26  \w     30.00  57.00   0.50    2.40    --   96.67 -50.00   0.00   54
 27  \w     29.00  83.00   0.50    2.40    --   96.67 -68.00  60.00  108
 28  \w     30.00 109.00   0.50    2.40    --   96.67-117.00  30.00  158
 29  \w     78.00 163.00   0.50    2.40    --   96.67  50.00-120.00  170
 30  \w     15.00 109.00   0.50    0.48    --   40.33  71.00 145.00  188
 31  \w    -35.00  24.00   0.50    0.48    --   40.33 -12.00  60.00  118
 32  \w    -65.00  28.00   0.50    0.48    --  -40.33  71.00 145.00  186
 33  \w    -89.00 -14.00   0.50    2.40    --  -82.50  71.00 145.00  150
 34  \w   -151.00 -57.00   0.50    2.40    --  -82.50 -71.00  14.00  188
 35  \w    -35.00  24.00   0.50    0.48    --   40.33 -12.00-180.00  118
;
_diffrn_measurement_device 'four-circle diffractometer'
_diffrn_measurement_device_type 'XtaLAB Synergy, Dualflex, HyPix3000'
_diffrn_measurement_method '\w scans'
_diffrn_radiation_type CuK\a
_diffrn_radiation_wavelength 1.54184
_diffrn_reflns_av_R_equivalents 0.0286
_diffrn_reflns_av_unetI/netI 0.0195
_diffrn_reflns_Laue_measured_fraction_full 0.992
_diffrn_reflns_Laue_measured_fraction_max 0.986
_diffrn_reflns_limit_h_max 25
_diffrn_reflns_limit_h_min -26
_diffrn_reflns_limit_k_max 11
_diffrn_reflns_limit_k_min -11
_diffrn_reflns_limit_l_max 43
_diffrn_reflns_limit_l_min -40
_diffrn_reflns_number 27194
_diffrn_reflns_point_group_measured_fraction_full 0.992
_diffrn_reflns_point_group_measured_fraction_max 0.986
_diffrn_reflns_theta_full 67.684
_diffrn_reflns_theta_max 68.179
_diffrn_reflns_theta_min 2.570
_exptl_absorpt_coefficient_mu 2.321
_exptl_absorpt_correction_T_max 1.00000
_exptl_absorpt_correction_T_min 0.63845
_exptl_absorpt_correction_type multi-scan
_exptl_absorpt_process_details
;
CrysAlisPro 1.171.41.115a (Rigaku Oxford Diffraction, 2021)
Empirical absorption correction using spherical harmonics,
implemented in SCALE3 ABSPACK scaling algorithm.
;
_exptl_crystal_colour 'clear dark red'
_exptl_crystal_colour_lustre clear
_exptl_crystal_colour_modifier dark
_exptl_crystal_colour_primary red
_exptl_crystal_density_diffrn 1.136
_exptl_crystal_description block
_exptl_crystal_F_000 2672
_exptl_crystal_size_max 0.349
_exptl_crystal_size_mid 0.302
_exptl_crystal_size_min 0.104
_refine_diff_density_max 0.299
_refine_diff_density_min -0.436
_refine_diff_density_rms 0.047
_refine_ls_extinction_method none
_refine_ls_goodness_of_fit_ref 1.042
_refine_ls_hydrogen_treatment constr
_refine_ls_matrix_type full
_refine_ls_number_parameters 394
_refine_ls_number_reflns 6559
_refine_ls_number_restraints 0
_refine_ls_restrained_S_all 1.042
_refine_ls_R_factor_all 0.0401
_refine_ls_R_factor_gt 0.0394
_refine_ls_shift/su_max 0.001
_refine_ls_shift/su_mean 0.000
_refine_ls_structure_factor_coef Fsqd
_refine_ls_weighting_details 'w=1/[\s^2^(Fo^2^)+(0.0431P)^2^+13.3262P] where P=(Fo^2^+2Fc^2^)/3'
_refine_ls_weighting_scheme calc
_refine_ls_wR_factor_gt 0.1002
_refine_ls_wR_factor_ref 0.1007
_reflns_Friedel_coverage 0.000
_reflns_number_gt 6373
_reflns_number_total 6559
_reflns_threshold_expression 'I > 2\s(I)'
_cod_data_source_file d4cc00397g2.cif
_cod_data_source_block sm-111d
_cod_depositor_comments 'Adding full bibliography for 7132864--7132867.cif.'
_cod_database_code 7132867
_shelx_shelxl_version_number 2019/3
_shelx_space_group_comment
;
The symmetry employed for this shelxl refinement is uniquely defined
by the following loop, which should always be used as a source of
symmetry information in preference to the above space-group names.
They are only intended as comments.
;
_shelx_estimated_absorpt_t_max 0.794
_shelx_estimated_absorpt_t_min 0.498
_olex2_refinement_description
;
1. Others
 Sof(C32)=Sof(H32A)=Sof(H32B)=Sof(H32C)=FVAR(1)
 Fixed Sof: Ca1(0.97) Ca2(0.03)
2.a Ternary CH refined with riding coordinates:
 C25(H25), C28(H28)
2.b Secondary CH2 refined with riding coordinates:
 C5(H5A,H5B), C4(H4A,H4B)
2.c Aromatic/amide H refined with riding coordinates:
 C3(H3), C2(H2), C15(H15), C18(H18), C14(H14), C11(H11), C16(H16), C12(H12),
 C17(H17), C13(H13), C21(H21), C23(H23), C22(H22)
2.d Idealised Me refined as rotating group:
 C34(H34A,H34B,H34C), C36(H36A,H36B,H36C), C26(H26A,H26B,H26C), C32(H32A,H32B,
 H32C), C35(H35A,H35B,H35C), C31(H31A,H31B,H31C), C27(H27A,H27B,H27C), C33(H33A,
 H33B,H33C), C29(H29A,H29B,H29C), C30(H30A,H30B,H30C)
;
_olex2_submission_special_instructions 'No special instructions were received'
_oxdiff_exptl_absorpt_empirical_details
;
Empirical correction (ABSPACK) includes:
- Absorption correction using spherical harmonics
- Frame scaling
;

loop_
_space_group_symop_operation_xyz
'x, y, z'
'-x, y, -z+1/2'
'x+1/2, y+1/2, z'
'-x+1/2, y+1/2, -z+1/2'
'-x, -y, -z'
'x, -y, z-1/2'
'-x+1/2, -y+1/2, -z'
'x+1/2, -y+1/2, z-1/2'

loop_
_atom_site_label
_atom_site_type_symbol
_atom_site_fract_x
_atom_site_fract_y
_atom_site_fract_z
_atom_site_U_iso_or_equiv
_atom_site_adp_type
_atom_site_occupancy
_atom_site_site_symmetry_order
_atom_site_calc_flag
_atom_site_refinement_flags_posn
_atom_site_refinement_flags_adp
_atom_site_refinement_flags_occupancy
_atom_site_disorder_assembly
_atom_site_disorder_group
Ca1 Ca 0.34156(2) 0.34399(4) 0.36444(2) 0.01760(10) Uani 0.97 1 d . . P . .
Si2 Si 0.28280(2) 0.15465(5) 0.42906(2) 0.02521(13) Uani 1 1 d . . . . .
Si1 Si 0.36917(3) 0.41410(6) 0.45244(2) 0.03019(14) Uani 1 1 d . . . . .
N1 N 0.46350(6) 0.14926(14) 0.33521(4) 0.0173(3) Uani 1 1 d . . . . .
N2 N 0.37244(6) 0.12365(15) 0.29518(4) 0.0173(3) Uani 1 1 d . . . . .
N3 N 0.33024(7) 0.28646(17) 0.42337(4) 0.0249(3) Uani 1 1 d . . . . .
C9 C 0.24234(8) 0.52296(18) 0.33166(5) 0.0200(3) Uani 1 1 d . . . . .
C10 C 0.23060(8) 0.39726(18) 0.30852(5) 0.0185(3) Uani 1 1 d . . . . .
C6 C 0.27891(8) 0.38155(18) 0.28892(5) 0.0178(3) Uani 1 1 d . . . . .
C8 C 0.29695(8) 0.58779(18) 0.32497(5) 0.0193(3) Uani 1 1 d . . . . .
C7 C 0.31807(8) 0.50084(18) 0.29810(5) 0.0184(3) Uani 1 1 d . . . . .
C3 C 0.41487(8) 0.05736(19) 0.27897(5) 0.0222(4) Uani 1 1 d . . . . .
H3 H 0.405296 0.010019 0.254731 0.027 Uiso 1 1 calc R U . . .
C19 C 0.51454(8) 0.18982(19) 0.36849(5) 0.0203(3) Uani 1 1 d . . . . .
C2 C 0.47258(8) 0.07294(19) 0.30429(5) 0.0216(4) Uani 1 1 d . . . . .
H2 H 0.511668 0.038480 0.301481 0.026 Uiso 1 1 calc R U . . .
C1 C 0.40123(8) 0.18222(17) 0.33013(5) 0.0173(3) Uani 1 1 d . . . . .
C5 C 0.28036(8) 0.27023(19) 0.25957(5) 0.0222(4) Uani 1 1 d . . . . .
H5A H 0.307930 0.302360 0.243526 0.027 Uiso 1 1 calc R U . . .
H5B H 0.237052 0.259341 0.242070 0.027 Uiso 1 1 calc R U . . .
C15 C 0.32690(9) 0.71662(19) 0.33742(5) 0.0259(4) Uani 1 1 d . . . . .
H15 H 0.313102 0.773080 0.355334 0.031 Uiso 1 1 calc R U . . .
C18 C 0.37027(8) 0.5481(2) 0.28498(5) 0.0255(4) Uani 1 1 d . . . . .
H18 H 0.386337 0.492127 0.267940 0.031 Uiso 1 1 calc R U . . .
C4 C 0.30378(8) 0.12753(18) 0.27646(5) 0.0215(4) Uani 1 1 d . . . . .
H4A H 0.281058 0.101381 0.295822 0.026 Uiso 1 1 calc R U . . .
H4B H 0.293302 0.057523 0.255342 0.026 Uiso 1 1 calc R U . . .
C14 C 0.20114(9) 0.5628(2) 0.35383(5) 0.0264(4) Uani 1 1 d . . . . .
H14 H 0.209580 0.644169 0.369514 0.032 Uiso 1 1 calc R U . . .
C11 C 0.17591(8) 0.3175(2) 0.30797(5) 0.0251(4) Uani 1 1 d . . . . .
H11 H 0.166784 0.234558 0.292997 0.030 Uiso 1 1 calc R U . . .
C16 C 0.37607(9) 0.7592(2) 0.32336(6) 0.0316(4) Uani 1 1 d . . . . .
H16 H 0.396043 0.846133 0.331389 0.038 Uiso 1 1 calc R U . . .
C12 C 0.13622(9) 0.3621(2) 0.32948(6) 0.0314(4) Uani 1 1 d . . . . .
H12 H 0.099214 0.309633 0.328720 0.038 Uiso 1 1 calc R U . . .
C24 C 0.52499(8) 0.1111(2) 0.40262(5) 0.0275(4) Uani 1 1 d . . . . .
C17 C 0.39718(9) 0.6752(2) 0.29715(6) 0.0316(4) Uani 1 1 d . . . . .
H17 H 0.431025 0.707401 0.287600 0.038 Uiso 1 1 calc R U . . .
C20 C 0.55269(9) 0.3024(2) 0.36427(6) 0.0283(4) Uani 1 1 d . . . . .
C13 C 0.14889(9) 0.4834(2) 0.35257(6) 0.0323(4) Uani 1 1 d . . . . .
H13 H 0.120882 0.510144 0.367376 0.039 Uiso 1 1 calc R U . . .
C25 C 0.48591(9) -0.0159(2) 0.40571(5) 0.0316(4) Uani 1 1 d . . . . .
H25 H 0.444390 -0.007480 0.385445 0.038 Uiso 1 1 calc R U . . .
C34 C 0.20461(9) 0.2128(2) 0.43531(6) 0.0346(5) Uani 1 1 d . . . . .
H34A H 0.211653 0.268042 0.459154 0.052 Uiso 1 1 calc R U . . .
H34B H 0.178802 0.131058 0.437093 0.052 Uiso 1 1 calc R U . . .
H34C H 0.182495 0.269613 0.412942 0.052 Uiso 1 1 calc R U . . .
C36 C 0.26531(10) 0.0457(2) 0.38347(6) 0.0358(5) Uani 1 1 d . . . . .
H36A H 0.239616 0.099853 0.361552 0.054 Uiso 1 1 calc R U . . .
H36B H 0.242030 -0.038095 0.387026 0.054 Uiso 1 1 calc R U . . .
H36C H 0.305183 0.018768 0.378140 0.054 Uiso 1 1 calc R U . . .
C21 C 0.60360(10) 0.3354(3) 0.39623(7) 0.0417(5) Uani 1 1 d . . . . .
H21 H 0.630563 0.411045 0.394462 0.050 Uiso 1 1 calc R U . . .
C26 C 0.51833(10) -0.1482(2) 0.39722(7) 0.0377(5) Uani 1 1 d . . . . .
H26A H 0.523164 -0.143614 0.370805 0.057 Uiso 1 1 calc R U . . .
H26B H 0.492481 -0.229322 0.399489 0.057 Uiso 1 1 calc R U . . .
H26C H 0.560164 -0.156616 0.415932 0.057 Uiso 1 1 calc R U . . .
C23 C 0.57671(10) 0.1503(3) 0.43360(6) 0.0460(6) Uani 1 1 d . . . . .
H23 H 0.585348 0.100198 0.457392 0.055 Uiso 1 1 calc R U . . .
C28 C 0.54154(10) 0.3829(2) 0.32650(7) 0.0409(5) Uani 1 1 d . . . . .
H28 H 0.497002 0.364787 0.310822 0.049 Uiso 1 1 calc R U . . .
C22 C 0.61525(11) 0.2602(3) 0.43011(7) 0.0525(7) Uani 1 1 d . . . . .
H22 H 0.650254 0.284212 0.451398 0.063 Uiso 1 1 calc R U . . .
C32 C 0.41891(11) 0.5083(2) 0.42413(6) 0.0403(7) Uani 0.994(7) 1 d . . P . .
H32A H 0.446165 0.440979 0.415840 0.061 Uiso 0.994(7) 1 calc R U P . .
H32B H 0.445238 0.578912 0.440794 0.061 Uiso 0.994(7) 1 calc R U P . .
H32C H 0.390883 0.553294 0.401223 0.061 Uiso 0.994(7) 1 calc R U P . .
C35 C 0.31797(11) 0.0342(2) 0.47081(6) 0.0405(5) Uani 1 1 d . . . . .
H35A H 0.357576 -0.005113 0.467798 0.061 Uiso 1 1 calc R U . . .
H35B H 0.288059 -0.041323 0.471106 0.061 Uiso 1 1 calc R U . . .
H35C H 0.326630 0.086098 0.495297 0.061 Uiso 1 1 calc R U . . .
C31 C 0.42635(12) 0.3572(3) 0.49881(6) 0.0481(6) Uani 1 1 d . . . . .
H31A H 0.404071 0.301535 0.513895 0.072 Uiso 1 1 calc R U . . .
H31B H 0.445150 0.439234 0.513907 0.072 Uiso 1 1 calc R U . . .
H31C H 0.459860 0.300949 0.492962 0.072 Uiso 1 1 calc R U . . .
C27 C 0.47212(13) -0.0272(3) 0.44542(7) 0.0535(7) Uani 1 1 d . . . . .
H27A H 0.511818 -0.043182 0.465648 0.080 Uiso 1 1 calc R U . . .
H27B H 0.443137 -0.105202 0.445044 0.080 Uiso 1 1 calc R U . . .
H27C H 0.452599 0.059365 0.450931 0.080 Uiso 1 1 calc R U . . .
C33 C 0.31661(14) 0.5505(3) 0.46506(8) 0.0582(7) Uani 1 1 d . . . . .
H33A H 0.285108 0.580847 0.441355 0.087 Uiso 1 1 calc R U . . .
H33B H 0.342361 0.630383 0.477130 0.087 Uiso 1 1 calc R U . . .
H33C H 0.294963 0.511398 0.483276 0.087 Uiso 1 1 calc R U . . .
C29 C 0.58608(13) 0.3312(3) 0.30279(9) 0.0639(8) Uani 1 1 d . . . . .
H29A H 0.573417 0.372752 0.276770 0.096 Uiso 1 1 calc R U . . .
H29B H 0.583412 0.229517 0.300550 0.096 Uiso 1 1 calc R U . . .
H29C H 0.629728 0.358371 0.315955 0.096 Uiso 1 1 calc R U . . .
C30 C 0.54913(13) 0.5390(3) 0.33268(13) 0.0824(12) Uani 1 1 d . . . . .
H30A H 0.594078 0.561487 0.343533 0.124 Uiso 1 1 calc R U . . .
H30B H 0.525344 0.569457 0.350755 0.124 Uiso 1 1 calc R U . . .
H30C H 0.532868 0.586957 0.307734 0.124 Uiso 1 1 calc R U . . .
Ca2 Ca 0.3330(6) 0.3299(14) 0.3793(5) 0.020(3) Uiso 0.03 1 d . . P . .

loop_
_atom_site_aniso_label
_atom_site_aniso_U_11
_atom_site_aniso_U_22
_atom_site_aniso_U_33
_atom_site_aniso_U_23
_atom_site_aniso_U_13
_atom_site_aniso_U_12
Ca1 0.01864(18) 0.0195(2) 0.0137(2) 0.00038(14) 0.00291(15) 0.00334(13)
Si2 0.0254(3) 0.0283(3) 0.0238(3) 0.0031(2) 0.0099(2) 0.0014(2)
Si1 0.0347(3) 0.0357(3) 0.0173(2) -0.0022(2) 0.0023(2) -0.0033(2)
N1 0.0182(7) 0.0182(7) 0.0156(7) 0.0001(5) 0.0046(5) -0.0002(5)
N2 0.0185(7) 0.0160(7) 0.0164(7) -0.0011(5) 0.0029(5) 0.0005(5)
N3 0.0250(8) 0.0314(9) 0.0182(7) 0.0021(6) 0.0055(6) 0.0006(7)
C9 0.0225(8) 0.0189(8) 0.0171(8) 0.0028(7) 0.0030(6) 0.0053(7)
C10 0.0184(8) 0.0181(8) 0.0169(8) 0.0036(6) 0.0011(6) 0.0026(7)
C6 0.0192(8) 0.0183(8) 0.0132(7) 0.0009(6) 0.0002(6) 0.0026(7)
C8 0.0213(8) 0.0181(8) 0.0156(8) 0.0021(6) 0.0002(6) 0.0024(7)
C7 0.0182(8) 0.0207(9) 0.0136(7) 0.0037(6) -0.0002(6) 0.0022(7)
C3 0.0268(9) 0.0227(9) 0.0174(8) -0.0022(7) 0.0066(7) 0.0029(7)
C19 0.0157(8) 0.0245(9) 0.0204(8) -0.0055(7) 0.0044(6) 0.0008(7)
C2 0.0235(9) 0.0230(9) 0.0202(8) -0.0013(7) 0.0090(7) 0.0029(7)
C1 0.0178(8) 0.0152(8) 0.0178(8) 0.0006(6) 0.0031(6) 0.0002(6)
C5 0.0231(8) 0.0238(9) 0.0161(8) -0.0025(7) -0.0006(6) 0.0035(7)
C15 0.0315(10) 0.0204(9) 0.0203(8) 0.0007(7) -0.0024(7) 0.0019(8)
C18 0.0217(9) 0.0316(10) 0.0226(9) 0.0067(8) 0.0051(7) 0.0029(8)
C4 0.0194(8) 0.0204(9) 0.0215(8) -0.0052(7) 0.0001(7) -0.0013(7)
C14 0.0309(10) 0.0231(9) 0.0261(9) 0.0026(7) 0.0095(8) 0.0097(8)
C11 0.0223(9) 0.0204(9) 0.0300(9) 0.0050(7) 0.0027(7) 0.0004(7)
C16 0.0295(10) 0.0252(10) 0.0317(10) 0.0052(8) -0.0056(8) -0.0081(8)
C12 0.0210(9) 0.0306(11) 0.0442(11) 0.0116(9) 0.0112(8) 0.0019(8)
C24 0.0208(9) 0.0430(11) 0.0187(8) -0.0012(8) 0.0055(7) 0.0032(8)
C17 0.0213(9) 0.0338(11) 0.0365(11) 0.0129(9) 0.0025(8) -0.0054(8)
C20 0.0211(9) 0.0247(10) 0.0392(11) -0.0083(8) 0.0086(8) -0.0014(8)
C13 0.0305(10) 0.0319(11) 0.0396(11) 0.0074(9) 0.0181(9) 0.0108(8)
C25 0.0253(9) 0.0458(12) 0.0244(9) 0.0140(9) 0.0080(7) 0.0056(9)
C34 0.0286(10) 0.0407(12) 0.0378(11) 0.0040(9) 0.0145(8) 0.0023(9)
C36 0.0381(11) 0.0336(11) 0.0382(11) -0.0071(9) 0.0146(9) -0.0059(9)
C21 0.0267(10) 0.0441(13) 0.0532(14) -0.0213(11) 0.0089(10) -0.0113(9)
C26 0.0335(11) 0.0439(13) 0.0391(12) 0.0062(10) 0.0156(9) 0.0011(9)
C23 0.0323(11) 0.0821(19) 0.0198(10) -0.0018(11) 0.0009(8) -0.0003(12)
C28 0.0258(10) 0.0279(11) 0.0671(15) 0.0167(10) 0.0097(10) -0.0024(8)
C22 0.0287(11) 0.088(2) 0.0362(12) -0.0274(13) 0.0002(9) -0.0143(12)
C32 0.0438(13) 0.0421(14) 0.0274(11) 0.0050(9) -0.0033(9) -0.0183(10)
C35 0.0423(12) 0.0434(13) 0.0408(12) 0.0162(10) 0.0198(10) 0.0086(10)
C31 0.0492(14) 0.0634(16) 0.0248(11) 0.0054(10) -0.0015(10) -0.0134(12)
C27 0.0654(16) 0.0634(17) 0.0451(13) 0.0183(12) 0.0378(12) 0.0134(14)
C33 0.0702(18) 0.0576(17) 0.0425(14) -0.0210(12) 0.0083(12) 0.0070(14)
C29 0.0548(16) 0.080(2) 0.0662(18) 0.0428(16) 0.0328(14) 0.0100(14)
C30 0.0403(14) 0.0283(14) 0.158(3) 0.0198(17) -0.0070(18) -0.0077(11)

loop_
_atom_type_symbol
_atom_type_description
_atom_type_scat_dispersion_real
_atom_type_scat_dispersion_imag
_atom_type_scat_source
C C 0.0181 0.0091 'International Tables Vol C Tables 4.2.6.8 and 6.1.1.4'
H H 0.0000 0.0000 'International Tables Vol C Tables 4.2.6.8 and 6.1.1.4'
Ca Ca 0.3641 1.2855 'International Tables Vol C Tables 4.2.6.8 and 6.1.1.4'
N N 0.0311 0.0180 'International Tables Vol C Tables 4.2.6.8 and 6.1.1.4'
Si Si 0.2541 0.3302 'International Tables Vol C Tables 4.2.6.8 and 6.1.1.4'

loop_
_geom_angle_atom_site_label_1
_geom_angle_atom_site_label_2
_geom_angle_atom_site_label_3
_geom_angle
_geom_angle_site_symmetry_1
_geom_angle_site_symmetry_3
_geom_angle_publ_flag
N3 Ca1 C9 105.80(5) . . ?
N3 Ca1 C10 115.07(5) . . ?
N3 Ca1 C6 144.20(5) . . ?
N3 Ca1 C7 154.31(6) . . ?
N3 Ca1 C1 120.13(6) . . ?
C10 Ca1 C9 30.41(5) . . ?
C6 Ca1 C9 50.75(5) . . ?
C6 Ca1 C10 30.46(5) . . ?
C6 Ca1 C7 30.18(5) . . ?
C7 Ca1 C9 49.62(5) . . ?
C7 Ca1 C10 49.20(5) . . ?
C1 Ca1 C9 128.44(5) . . ?
C1 Ca1 C10 103.47(5) . . ?
C1 Ca1 C6 77.77(5) . . ?
C1 Ca1 C7 85.30(5) . . ?
Ca2 Ca1 N3 10.7(12) . . ?
Ca2 Ca1 C9 96.4(12) . . ?
Ca2 Ca1 C10 104.3(12) . . ?
Ca2 Ca1 C6 133.7(12) . . ?
Ca2 Ca1 C7 145.9(12) . . ?
Ca2 Ca1 C1 126.1(12) . . ?
N3 Si2 Ca1 33.75(5) . . ?
N3 Si2 C34 113.97(9) . . ?
N3 Si2 C36 107.36(9) . . ?
N3 Si2 C35 115.16(9) . . ?
N3 Si2 Ca2 29.9(3) . . ?
C34 Si2 Ca1 116.38(7) . . ?
C34 Si2 C36 106.97(10) . . ?
C34 Si2 C35 106.19(10) . . ?
C34 Si2 Ca2 114.7(3) . . ?
C36 Si2 Ca1 74.86(7) . . ?
C36 Si2 Ca2 79.1(3) . . ?
C35 Si2 Ca1 135.06(7) . . ?
C35 Si2 C36 106.69(11) . . ?
C35 Si2 Ca2 135.0(3) . . ?
Ca2 Si2 Ca1 4.3(3) . . ?
N3 Si1 Ca1 44.89(5) . . ?
N3 Si1 C32 106.57(9) . . ?
N3 Si1 C31 116.11(10) . . ?
N3 Si1 C33 114.53(11) . . ?
N3 Si1 Ca2 37.0(3) . . ?
C32 Si1 Ca1 63.07(7) . . ?
C32 Si1 Ca2 71.3(3) . . ?
C31 Si1 Ca1 137.10(9) . . ?
C31 Si1 C32 105.48(11) . . ?
C31 Si1 C33 107.36(12) . . ?
C31 Si1 Ca2 137.4(3) . . ?
C33 Si1 Ca1 115.54(8) . . ?
C33 Si1 C32 105.95(13) . . ?
C33 Si1 Ca2 114.4(3) . . ?
Ca2 Si1 Ca1 8.3(3) . . ?
C2 N1 C19 123.41(14) . . ?
C1 N1 C19 124.63(14) . . ?
C1 N1 C2 111.96(14) . . ?
C3 N2 C4 123.04(14) . . ?
C1 N2 C3 112.35(14) . . ?
C1 N2 C4 124.61(14) . . ?
Si2 N3 Ca1 121.73(8) . . ?
Si1 N3 Ca1 103.40(8) . . ?
Si1 N3 Si2 134.31(9) . . ?
Ca2 N3 Ca1 4.0(5) . . ?
Ca2 N3 Si2 119.4(5) . . ?
Ca2 N3 Si1 105.2(5) . . ?
Ca1 C9 Ca2 12.3(3) . . ?
C10 C9 Ca1 73.77(9) . . ?
C10 C9 Ca2 77.8(3) . . ?
C8 C9 Ca1 75.10(9) . . ?
C8 C9 C10 107.12(14) . . ?
C8 C9 Ca2 84.5(3) . . ?
C14 C9 Ca1 118.80(11) . . ?
C14 C9 C10 120.50(16) . . ?
C14 C9 C8 132.32(17) . . ?
C14 C9 Ca2 106.6(4) . . ?
Ca1 C10 Ca2 11.8(3) . . ?
C9 C10 Ca1 75.82(9) . . ?
C9 C10 Ca2 73.7(3) . . ?
C6 C10 Ca1 73.04(9) . . ?
C6 C10 C9 109.19(15) . . ?
C6 C10 Ca2 84.5(3) . . ?
C11 C10 Ca1 119.20(11) . . ?
C11 C10 C9 118.41(16) . . ?
C11 C10 C6 132.37(16) . . ?
C11 C10 Ca2 109.6(3) . . ?
Ca1 C6 Ca2 8.2(3) . . ?
C10 C6 Ca1 76.50(9) . . ?
C10 C6 C5 125.24(15) . . ?
C10 C6 Ca2 68.7(3) . . ?
C7 C6 Ca1 76.44(9) . . ?
C7 C6 C10 106.59(14) . . ?
C7 C6 C5 127.53(15) . . ?
C7 C6 Ca2 81.7(3) . . ?
C5 C6 Ca1 120.06(11) . . ?
C5 C6 Ca2 121.8(3) . . ?
Ca1 C8 Ca2 10.2(3) . . ?
C9 C8 Ca1 75.03(9) . . ?
C9 C8 C7 107.27(15) . . ?
C9 C8 Ca2 68.3(3) . . ?
C7 C8 Ca1 73.56(9) . . ?
C7 C8 Ca2 83.2(3) . . ?
C15 C8 Ca1 120.66(11) . . ?
C15 C8 C9 131.90(17) . . ?
C15 C8 C7 120.65(16) . . ?
C15 C8 Ca2 118.9(3) . . ?
C6 C7 Ca1 73.38(9) . . ?
C6 C7 C8 109.73(15) . . ?
C6 C7 C18 132.30(16) . . ?
C8 C7 Ca1 76.10(9) . . ?
C18 C7 Ca1 118.87(11) . . ?
C18 C7 C8 117.94(16) . . ?
N2 C3 H3 126.7 . . ?
C2 C3 N2 106.54(15) . . ?
C2 C3 H3 126.7 . . ?
C24 C19 N1 118.48(16) . . ?
C24 C19 C20 123.40(17) . . ?
C20 C19 N1 118.06(16) . . ?
N1 C2 H2 126.9 . . ?
C3 C2 N1 106.29(15) . . ?
C3 C2 H2 126.9 . . ?
Ca1 C1 Ca2 9.8(3) . . ?
N1 C1 Ca1 134.73(11) . . ?
N1 C1 Ca2 133.0(3) . . ?
N2 C1 Ca1 121.59(11) . . ?
N2 C1 N1 102.86(14) . . ?
N2 C1 Ca2 124.1(3) . . ?
C6 C5 H5A 108.4 . . ?
C6 C5 H5B 108.4 . . ?
C6 C5 C4 115.49(14) . . ?
H5A C5 H5B 107.5 . . ?
C4 C5 H5A 108.4 . . ?
C4 C5 H5B 108.4 . . ?
C8 C15 H15 120.3 . . ?
C16 C15 C8 119.34(18) . . ?
C16 C15 H15 120.3 . . ?
C7 C18 H18 120.2 . . ?
C17 C18 C7 119.55(18) . . ?
C17 C18 H18 120.2 . . ?
N2 C4 C5 113.19(14) . . ?
N2 C4 H4A 108.9 . . ?
N2 C4 H4B 108.9 . . ?
C5 C4 H4A 108.9 . . ?
C5 C4 H4B 108.9 . . ?
H4A C4 H4B 107.8 . . ?
C9 C14 H14 120.3 . . ?
C13 C14 C9 119.44(18) . . ?
C13 C14 H14 120.3 . . ?
C10 C11 H11 120.5 . . ?
C12 C11 C10 119.05(18) . . ?
C12 C11 H11 120.5 . . ?
C15 C16 H16 119.7 . . ?
C15 C16 C17 120.57(18) . . ?
C17 C16 H16 119.7 . . ?
C11 C12 H12 119.0 . . ?
C11 C12 C13 122.00(18) . . ?
C13 C12 H12 119.0 . . ?
C19 C24 C25 122.55(16) . . ?
C19 C24 C23 116.59(19) . . ?
C23 C24 C25 120.73(19) . . ?
C18 C17 C16 121.91(18) . . ?
C18 C17 H17 119.0 . . ?
C16 C17 H17 119.0 . . ?
C19 C20 C28 122.27(17) . . ?
C21 C20 C19 117.0(2) . . ?
C21 C20 C28 120.66(19) . . ?
C14 C13 C12 120.59(18) . . ?
C14 C13 H13 119.7 . . ?
C12 C13 H13 119.7 . . ?
C24 C25 H25 107.7 . . ?
C24 C25 C26 110.62(16) . . ?
C24 C25 C27 112.61(19) . . ?
C26 C25 H25 107.7 . . ?
C26 C25 C27 110.19(18) . . ?
C27 C25 H25 107.7 . . ?
Si2 C34 H34A 109.5 . . ?
Si2 C34 H34B 109.5 . . ?
Si2 C34 H34C 109.5 . . ?
H34A C34 H34B 109.5 . . ?
H34A C34 H34C 109.5 . . ?
H34B C34 H34C 109.5 . . ?
Si2 C36 H36A 109.5 . . ?
Si2 C36 H36B 109.5 . . ?
Si2 C36 H36C 109.5 . . ?
Si2 C36 Ca2 64.6(3) . . ?
H36A C36 H36B 109.5 . . ?
H36A C36 H36C 109.5 . . ?
H36B C36 H36C 109.5 . . ?
Ca2 C36 H36A 71.1 . . ?
Ca2 C36 H36B 173.4 . . ?
Ca2 C36 H36C 76.1 . . ?
C20 C21 H21 119.5 . . ?
C22 C21 C20 121.1(2) . . ?
C22 C21 H21 119.5 . . ?
C25 C26 H26A 109.5 . . ?
C25 C26 H26B 109.5 . . ?
C25 C26 H26C 109.5 . . ?
H26A C26 H26B 109.5 . . ?
H26A C26 H26C 109.5 . . ?
H26B C26 H26C 109.5 . . ?
C24 C23 H23 119.4 . . ?
C22 C23 C24 121.1(2) . . ?
C22 C23 H23 119.4 . . ?
C20 C28 H28 107.8 . . ?
C20 C28 C29 110.70(18) . . ?
C20 C28 C30 112.9(2) . . ?
C29 C28 H28 107.8 . . ?
C30 C28 H28 107.8 . . ?
C30 C28 C29 109.7(2) . . ?
C21 C22 C23 120.8(2) . . ?
C21 C22 H22 119.6 . . ?
C23 C22 H22 119.6 . . ?
Ca1 C32 H32A 72.1 . . ?
Ca1 C32 H32B 168.7 . . ?
Ca1 C32 H32C 60.3 . . ?
Si1 C32 Ca1 79.81(7) . . ?
Si1 C32 H32A 109.5 . . ?
Si1 C32 H32B 109.5 . . ?
Si1 C32 H32C 109.5 . . ?
Si1 C32 Ca2 67.0(4) . . ?
H32A C32 H32B 109.5 . . ?
H32A C32 H32C 109.5 . . ?
H32B C32 H32C 109.5 . . ?
Ca2 C32 Ca1 12.8(4) . . ?
Ca2 C32 H32A 77.8 . . ?
Ca2 C32 H32B 172.8 . . ?
Ca2 C32 H32C 67.1 . . ?
Si2 C35 H35A 109.5 . . ?
Si2 C35 H35B 109.5 . . ?
Si2 C35 H35C 109.5 . . ?
H35A C35 H35B 109.5 . . ?
H35A C35 H35C 109.5 . . ?
H35B C35 H35C 109.5 . . ?
Si1 C31 H31A 109.5 . . ?
Si1 C31 H31B 109.5 . . ?
Si1 C31 H31C 109.5 . . ?
H31A C31 H31B 109.5 . . ?
H31A C31 H31C 109.5 . . ?
H31B C31 H31C 109.5 . . ?
C25 C27 H27A 109.5 . . ?
C25 C27 H27B 109.5 . . ?
C25 C27 H27C 109.5 . . ?
H27A C27 H27B 109.5 . . ?
H27A C27 H27C 109.5 . . ?
H27B C27 H27C 109.5 . . ?
Si1 C33 H33A 109.5 . . ?
Si1 C33 H33B 109.5 . . ?
Si1 C33 H33C 109.5 . . ?
H33A C33 H33B 109.5 . . ?
H33A C33 H33C 109.5 . . ?
H33B C33 H33C 109.5 . . ?
C28 C29 H29A 109.5 . . ?
C28 C29 H29B 109.5 . . ?
C28 C29 H29C 109.5 . . ?
H29A C29 H29B 109.5 . . ?
H29A C29 H29C 109.5 . . ?
H29B C29 H29C 109.5 . . ?
C28 C30 H30A 109.5 . . ?
C28 C30 H30B 109.5 . . ?
C28 C30 H30C 109.5 . . ?
H30A C30 H30B 109.5 . . ?
H30A C30 H30C 109.5 . . ?
H30B C30 H30C 109.5 . . ?
Ca1 Ca2 Si2 155.2(15) . . ?
Ca1 Ca2 Si1 134.2(14) . . ?
Ca1 Ca2 N3 165.2(16) . . ?
Ca1 Ca2 C9 71.3(12) . . ?
Ca1 Ca2 C10 63.9(11) . . ?
Ca1 Ca2 C6 38.1(10) . . ?
Ca1 Ca2 C8 51.7(11) . . ?
Ca1 Ca2 C1 44.1(11) . . ?
Ca1 Ca2 C36 119.2(14) . . ?
Ca1 Ca2 C32 92.5(13) . . ?
Si2 Ca2 C9 114.7(5) . . ?
Si2 Ca2 C10 109.1(4) . . ?
Si2 Ca2 C6 128.6(4) . . ?
Si2 Ca2 C8 140.8(5) . . ?
Si2 Ca2 C1 115.3(4) . . ?
Si2 Ca2 C36 36.27(18) . . ?
Si1 Ca2 Si2 68.2(4) . . ?
Si1 Ca2 C9 110.9(5) . . ?
Si1 Ca2 C10 136.9(5) . . ?
Si1 Ca2 C6 152.9(5) . . ?
Si1 Ca2 C8 109.3(4) . . ?
Si1 Ca2 C1 132.1(5) . . ?
Si1 Ca2 C36 103.7(5) . . ?
Si1 Ca2 C32 41.6(2) . . ?
N3 Ca2 Si2 30.7(3) . . ?
N3 Ca2 Si1 37.9(3) . . ?
N3 Ca2 C9 121.5(7) . . ?
N3 Ca2 C10 130.9(7) . . ?
N3 Ca2 C6 156.2(7) . . ?
N3 Ca2 C8 136.7(7) . . ?
N3 Ca2 C1 127.1(6) . . ?
N3 Ca2 C36 65.9(5) . . ?
N3 Ca2 C32 78.3(5) . . ?
C9 Ca2 C10 28.53(14) . . ?
C9 Ca2 C6 45.2(2) . . ?
C9 Ca2 C8 27.17(14) . . ?
C9 Ca2 C1 109.5(5) . . ?
C9 Ca2 C36 109.0(4) . . ?
C10 Ca2 C6 26.76(14) . . ?
C10 Ca2 C8 44.7(2) . . ?
C10 Ca2 C1 89.2(4) . . ?
C10 Ca2 C36 88.4(3) . . ?
C8 Ca2 C6 43.7(2) . . ?
C8 Ca2 C36 132.9(4) . . ?
C1 Ca2 C6 65.1(3) . . ?
C1 Ca2 C8 95.4(5) . . ?
C1 Ca2 C36 86.3(3) . . ?
C36 Ca2 C6 97.8(4) . . ?
C32 Ca2 Si2 108.9(5) . . ?
C32 Ca2 C9 101.3(4) . . ?
C32 Ca2 C10 127.4(5) . . ?
C32 Ca2 C6 120.6(5) . . ?
C32 Ca2 C8 83.3(4) . . ?
C32 Ca2 C1 105.7(5) . . ?
C32 Ca2 C36 141.4(6) . . ?

loop_
_geom_bond_atom_site_label_1
_geom_bond_atom_site_label_2
_geom_bond_distance
_geom_bond_site_symmetry_2
_geom_bond_publ_flag
Ca1 N3 2.2569(15) . ?
Ca1 C9 2.7696(17) . ?
Ca1 C10 2.7427(16) . ?
Ca1 C6 2.6981(16) . ?
Ca1 C7 2.7373(16) . ?
Ca1 C1 2.5521(17) . ?
Ca1 Ca2 0.623(17) . ?
Si2 N3 1.6863(17) . ?
Si2 C34 1.875(2) . ?
Si2 C36 1.886(2) . ?
Si2 C35 1.879(2) . ?
Si2 Ca2 2.880(17) . ?
Si1 N3 1.6813(16) . ?
Si1 C32 1.908(2) . ?
Si1 C31 1.866(2) . ?
Si1 C33 1.880(3) . ?
Si1 Ca2 2.645(16) . ?
N1 C19 1.447(2) . ?
N1 C2 1.386(2) . ?
N1 C1 1.365(2) . ?
N2 C3 1.380(2) . ?
N2 C1 1.358(2) . ?
N2 C4 1.472(2) . ?
N3 Ca2 1.649(17) . ?
C9 C10 1.446(2) . ?
C9 C8 1.428(2) . ?
C9 C14 1.409(2) . ?
C9 Ca2 2.906(14) . ?
C10 C6 1.430(2) . ?
C10 C11 1.419(2) . ?
C10 Ca2 2.959(14) . ?
C6 C7 1.416(2) . ?
C6 C5 1.505(2) . ?
C6 Ca2 3.161(16) . ?
C8 C7 1.442(2) . ?
C8 C15 1.414(3) . ?
C8 Ca2 3.113(15) . ?
C7 C18 1.426(2) . ?
C3 H3 0.9500 . ?
C3 C2 1.348(2) . ?
C19 C24 1.400(3) . ?
C19 C20 1.400(3) . ?
C2 H2 0.9500 . ?
C1 Ca2 2.962(16) . ?
C5 H5A 0.9900 . ?
C5 H5B 0.9900 . ?
C5 C4 1.529(2) . ?
C15 H15 0.9500 . ?
C15 C16 1.371(3) . ?
C18 H18 0.9500 . ?
C18 C17 1.374(3) . ?
C4 H4A 0.9900 . ?
C4 H4B 0.9900 . ?
C14 H14 0.9500 . ?
C14 C13 1.367(3) . ?
C11 H11 0.9500 . ?
C11 C12 1.379(3) . ?
C16 H16 0.9500 . ?
C16 C17 1.408(3) . ?
C12 H12 0.9500 . ?
C12 C13 1.410(3) . ?
C24 C25 1.512(3) . ?
C24 C23 1.403(3) . ?
C17 H17 0.9500 . ?
C20 C21 1.398(3) . ?
C20 C28 1.517(3) . ?
C13 H13 0.9500 . ?
C25 H25 1.0000 . ?
C25 C26 1.527(3) . ?
C25 C27 1.535(3) . ?
C34 H34A 0.9800 . ?
C34 H34B 0.9800 . ?
C34 H34C 0.9800 . ?
C36 H36A 0.9800 . ?
C36 H36B 0.9800 . ?
C36 H36C 0.9800 . ?
C36 Ca2 3.131(14) . ?
C21 H21 0.9500 . ?
C21 C22 1.373(4) . ?
C26 H26A 0.9800 . ?
C26 H26B 0.9800 . ?
C26 H26C 0.9800 . ?
C23 H23 0.9500 . ?
C23 C22 1.380(4) . ?
C28 H28 1.0000 . ?
C28 C29 1.541(4) . ?
C28 C30 1.518(3) . ?
C22 H22 0.9500 . ?
C32 H32A 0.9800 . ?
C32 H32B 0.9800 . ?
C32 H32C 0.9800 . ?
C32 Ca2 2.721(13) . ?
C35 H35A 0.9800 . ?
C35 H35B 0.9800 . ?
C35 H35C 0.9800 . ?
C31 H31A 0.9800 . ?
C31 H31B 0.9800 . ?
C31 H31C 0.9800 . ?
C27 H27A 0.9800 . ?
C27 H27B 0.9800 . ?
C27 H27C 0.9800 . ?
C33 H33A 0.9800 . ?
C33 H33B 0.9800 . ?
C33 H33C 0.9800 . ?
C29 H29A 0.9800 . ?
C29 H29B 0.9800 . ?
C29 H29C 0.9800 . ?
C30 H30A 0.9800 . ?
C30 H30B 0.9800 . ?
C30 H30C 0.9800 . ?

loop_
_geom_torsion_atom_site_label_1
_geom_torsion_atom_site_label_2
_geom_torsion_atom_site_label_3
_geom_torsion_atom_site_label_4
_geom_torsion
_geom_torsion_site_symmetry_1
_geom_torsion_site_symmetry_2
_geom_torsion_site_symmetry_3
_geom_torsion_site_symmetry_4
_geom_torsion_publ_flag
Ca1 Si2 N3 Si1 169.8(2) . . . . ?
Ca1 Si2 N3 Ca2 3.9(5) . . . . ?
Ca1 Si2 C36 Ca2 -0.8(3) . . . . ?
Ca1 Si1 N3 Si2 -171.11(18) . . . . ?
Ca1 Si1 N3 Ca2 -3.8(5) . . . . ?
Ca1 N3 Ca2 Si2 126(6) . . . . ?
Ca1 N3 Ca2 Si1 -65(7) . . . . ?
Ca1 N3 Ca2 C9 -149(7) . . . . ?
Ca1 N3 Ca2 C10 178(7) . . . . ?
Ca1 N3 Ca2 C6 163(8) . . . . ?
Ca1 N3 Ca2 C8 -119(7) . . . . ?
Ca1 N3 Ca2 C1 49(6) . . . . ?
Ca1 N3 Ca2 C36 113(7) . . . . ?
Ca1 N3 Ca2 C32 -52(6) . . . . ?
Ca1 C9 C10 C6 -66.02(11) . . . . ?
Ca1 C9 C10 C11 115.81(15) . . . . ?
Ca1 C9 C10 Ca2 12.0(3) . . . . ?
Ca1 C9 C8 C7 67.05(11) . . . . ?
Ca1 C9 C8 C15 -117.99(19) . . . . ?
Ca1 C9 C8 Ca2 -8.0(3) . . . . ?
Ca1 C9 C14 C13 -88.95(19) . . . . ?
Ca1 C10 C6 C7 -71.15(11) . . . . ?
Ca1 C10 C6 C5 117.45(16) . . . . ?
Ca1 C10 C6 Ca2 2.7(3) . . . . ?
Ca1 C10 C11 C12 88.85(18) . . . . ?
Ca1 C6 C7 C8 -68.07(11) . . . . ?
Ca1 C6 C7 C18 114.18(19) . . . . ?
Ca1 C6 C5 C4 14.9(2) . . . . ?
Ca1 C8 C7 C6 66.31(11) . . . . ?
Ca1 C8 C7 C18 -115.58(14) . . . . ?
Ca1 C8 C15 C16 88.87(18) . . . . ?
Ca1 C7 C18 C17 -91.03(18) . . . . ?
Si2 N3 Ca2 Ca1 -126(6) . . . . ?
Si2 N3 Ca2 Si1 169.6(4) . . . . ?
Si2 N3 Ca2 C9 85.9(7) . . . . ?
Si2 N3 Ca2 C10 52.2(9) . . . . ?
Si2 N3 Ca2 C6 37.0(19) . . . . ?
Si2 N3 Ca2 C8 115.3(8) . . . . ?
Si2 N3 Ca2 C1 -77.1(8) . . . . ?
Si2 N3 Ca2 C36 -12.5(3) . . . . ?
Si2 N3 Ca2 C32 -177.96(14) . . . . ?
Si1 N3 Ca2 Ca1 65(7) . . . . ?
Si1 N3 Ca2 Si2 -169.6(4) . . . . ?
Si1 N3 Ca2 C9 -83.8(6) . . . . ?
Si1 N3 Ca2 C10 -117.5(7) . . . . ?
Si1 N3 Ca2 C6 -132.7(16) . . . . ?
Si1 N3 Ca2 C8 -54.4(9) . . . . ?
Si1 N3 Ca2 C1 113.3(6) . . . . ?
Si1 N3 Ca2 C36 177.90(12) . . . . ?
Si1 N3 Ca2 C32 12.4(3) . . . . ?
N1 C19 C24 C25 1.3(3) . . . . ?
N1 C19 C24 C23 177.23(17) . . . . ?
N1 C19 C20 C21 -176.97(16) . . . . ?
N1 C19 C20 C28 0.9(3) . . . . ?
N2 C3 C2 N1 -0.29(19) . . . . ?
N3 Ca1 Ca2 Si2 -99(8) . . . . ?
N3 Ca1 Ca2 Si1 51(6) . . . . ?
N3 Ca1 Ca2 C9 152(6) . . . . ?
N3 Ca1 Ca2 C10 -178(6) . . . . ?
N3 Ca1 Ca2 C6 -169(5) . . . . ?
N3 Ca1 Ca2 C8 130(6) . . . . ?
N3 Ca1 Ca2 C1 -59(7) . . . . ?
N3 Ca1 Ca2 C36 -106(7) . . . . ?
N3 Ca1 Ca2 C32 51(6) . . . . ?
N3 Si2 C36 Ca2 -10.0(3) . . . . ?
C9 Ca1 Ca2 Si2 109(3) . . . . ?
C9 Ca1 Ca2 Si1 -101.3(15) . . . . ?
C9 Ca1 Ca2 N3 -152(6) . . . . ?
C9 Ca1 Ca2 C10 29.9(2) . . . . ?
C9 Ca1 Ca2 C6 39.3(11) . . . . ?
C9 Ca1 Ca2 C8 -21.7(5) . . . . ?
C9 Ca1 Ca2 C1 148.8(10) . . . . ?
C9 Ca1 Ca2 C36 101.9(9) . . . . ?
C9 Ca1 Ca2 C32 -101.1(3) . . . . ?
C9 C10 C6 Ca1 67.84(11) . . . . ?
C9 C10 C6 C7 -3.31(18) . . . . ?
C9 C10 C6 C5 -174.71(15) . . . . ?
C9 C10 C6 Ca2 70.6(3) . . . . ?
C9 C10 C11 C12 -0.2(2) . . . . ?
C9 C8 C7 Ca1 -68.05(11) . . . . ?
C9 C8 C7 C6 -1.75(18) . . . . ?
C9 C8 C7 C18 176.37(14) . . . . ?
C9 C8 C15 C16 -173.75(18) . . . . ?
C9 C14 C13 C12 0.3(3) . . . . ?
C10 Ca1 Ca2 Si2 79(3) . . . . ?
C10 Ca1 Ca2 Si1 -131.2(14) . . . . ?
C10 Ca1 Ca2 N3 178(6) . . . . ?
C10 Ca1 Ca2 C9 -29.9(2) . . . . ?
C10 Ca1 Ca2 C6 9.4(9) . . . . ?
C10 Ca1 Ca2 C8 -51.5(5) . . . . ?
C10 Ca1 Ca2 C1 119.0(11) . . . . ?
C10 Ca1 Ca2 C36 72.0(11) . . . . ?
C10 Ca1 Ca2 C32 -131.0(3) . . . . ?
C10 C9 C8 Ca1 -67.38(11) . . . . ?
C10 C9 C8 C7 -0.33(18) . . . . ?
C10 C9 C8 C15 174.63(17) . . . . ?
C10 C9 C8 Ca2 -75.4(3) . . . . ?
C10 C9 C14 C13 -1.6(3) . . . . ?
C10 C6 C7 Ca1 71.19(11) . . . . ?
C10 C6 C7 C8 3.12(18) . . . . ?
C10 C6 C7 C18 -174.63(17) . . . . ?
C10 C6 C5 C4 -79.6(2) . . . . ?
C10 C11 C12 C13 -1.1(3) . . . . ?
C6 Ca1 Ca2 Si2 69(4) . . . . ?
C6 Ca1 Ca2 Si1 -140.6(10) . . . . ?
C6 Ca1 Ca2 N3 169(5) . . . . ?
C6 Ca1 Ca2 C9 -39.3(11) . . . . ?
C6 Ca1 Ca2 C10 -9.4(9) . . . . ?
C6 Ca1 Ca2 C8 -60.9(10) . . . . ?
C6 Ca1 Ca2 C1 109.5(17) . . . . ?
C6 Ca1 Ca2 C36 62.6(18) . . . . ?
C6 Ca1 Ca2 C32 -140.4(9) . . . . ?
C6 C10 C11 C12 -177.84(18) . . . . ?
C6 C7 C18 C17 175.54(17) . . . . ?
C6 C5 C4 N2 -72.2(2) . . . . ?
C8 C9 C10 Ca1 68.29(11) . . . . ?
C8 C9 C10 C6 2.27(18) . . . . ?
C8 C9 C10 C11 -175.89(15) . . . . ?
C8 C9 C10 Ca2 80.3(3) . . . . ?
C8 C9 C14 C13 175.10(18) . . . . ?
C8 C7 C18 C17 -2.1(2) . . . . ?
C8 C15 C16 C17 -0.7(3) . . . . ?
C7 Ca1 Ca2 Si2 113(3) . . . . ?
C7 Ca1 Ca2 Si1 -97(2) . . . . ?
C7 Ca1 Ca2 N3 -147(5) . . . . ?
C7 Ca1 Ca2 C9 4.6(17) . . . . ?
C7 Ca1 Ca2 C10 34.5(15) . . . . ?
C7 Ca1 Ca2 C6 43.9(12) . . . . ?
C7 Ca1 Ca2 C8 -17.1(12) . . . . ?
C7 Ca1 Ca2 C1 153(3) . . . . ?
C7 Ca1 Ca2 C36 106.5(18) . . . . ?
C7 Ca1 Ca2 C32 -96.5(18) . . . . ?
C7 C6 C5 C4 110.83(19) . . . . ?
C7 C8 C15 C16 0.7(2) . . . . ?
C7 C18 C17 C16 2.1(3) . . . . ?
C3 N2 C1 Ca1 170.81(11) . . . . ?
C3 N2 C1 N1 -0.25(18) . . . . ?
C3 N2 C1 Ca2 -177.9(4) . . . . ?
C3 N2 C4 C5 -107.01(18) . . . . ?
C19 N1 C2 C3 -179.15(16) . . . . ?
C19 N1 C1 Ca1 10.1(3) . . . . ?
C19 N1 C1 N2 179.34(15) . . . . ?
C19 N1 C1 Ca2 -3.3(5) . . . . ?
C19 C24 C25 C26 94.4(2) . . . . ?
C19 C24 C25 C27 -141.80(19) . . . . ?
C19 C24 C23 C22 -0.5(3) . . . . ?
C19 C20 C21 C22 0.0(3) . . . . ?
C19 C20 C28 C29 -98.0(2) . . . . ?
C19 C20 C28 C30 138.6(2) . . . . ?
C2 N1 C19 C24 -99.6(2) . . . . ?
C2 N1 C19 C20 77.7(2) . . . . ?
C2 N1 C1 Ca1 -169.20(13) . . . . ?
C2 N1 C1 N2 0.06(18) . . . . ?
C2 N1 C1 Ca2 177.4(4) . . . . ?
C1 Ca1 Ca2 Si2 -40(4) . . . . ?
C1 Ca1 Ca2 Si1 109.9(15) . . . . ?
C1 Ca1 Ca2 N3 59(7) . . . . ?
C1 Ca1 Ca2 C9 -148.8(10) . . . . ?
C1 Ca1 Ca2 C10 -119.0(11) . . . . ?
C1 Ca1 Ca2 C6 -109.5(17) . . . . ?
C1 Ca1 Ca2 C8 -170.5(15) . . . . ?
C1 Ca1 Ca2 C36 -47.0(16) . . . . ?
C1 Ca1 Ca2 C32 110.1(8) . . . . ?
C1 N1 C19 C24 81.2(2) . . . . ?
C1 N1 C19 C20 -101.55(19) . . . . ?
C1 N1 C2 C3 0.1(2) . . . . ?
C1 N2 C3 C2 0.3(2) . . . . ?
C1 N2 C4 C5 73.9(2) . . . . ?
C5 C6 C7 Ca1 -117.67(16) . . . . ?
C5 C6 C7 C8 174.26(15) . . . . ?
C5 C6 C7 C18 -3.5(3) . . . . ?
C15 C8 C7 Ca1 116.30(15) . . . . ?
C15 C8 C7 C6 -177.39(15) . . . . ?
C15 C8 C7 C18 0.7(2) . . . . ?
C15 C16 C17 C18 -0.7(3) . . . . ?
C4 N2 C3 C2 -178.85(15) . . . . ?
C4 N2 C1 Ca1 -10.0(2) . . . . ?
C4 N2 C1 N1 178.93(15) . . . . ?
C4 N2 C1 Ca2 1.3(4) . . . . ?
C14 C9 C10 Ca1 -114.25(15) . . . . ?
C14 C9 C10 C6 179.73(15) . . . . ?
C14 C9 C10 C11 1.6(2) . . . . ?
C14 C9 C10 Ca2 -102.3(4) . . . . ?
C14 C9 C8 Ca1 115.59(19) . . . . ?
C14 C9 C8 C7 -177.37(18) . . . . ?
C14 C9 C8 C15 -2.4(3) . . . . ?
C14 C9 C8 Ca2 107.5(4) . . . . ?
C11 C10 C6 Ca1 -114.35(19) . . . . ?
C11 C10 C6 C7 174.50(17) . . . . ?
C11 C10 C6 C5 3.1(3) . . . . ?
C11 C10 C6 Ca2 -111.6(3) . . . . ?
C11 C12 C13 C14 1.1(3) . . . . ?
C24 C19 C20 C21 0.2(3) . . . . ?
C24 C19 C20 C28 177.97(18) . . . . ?
C24 C23 C22 C21 0.6(4) . . . . ?
C20 C19 C24 C25 -175.85(17) . . . . ?
C20 C19 C24 C23 0.1(3) . . . . ?
C20 C21 C22 C23 -0.3(4) . . . . ?
C25 C24 C23 C22 175.5(2) . . . . ?
C34 Si2 N3 Ca1 -102.10(11) . . . . ?
C34 Si2 N3 Si1 67.71(16) . . . . ?
C34 Si2 N3 Ca2 -98.2(5) . . . . ?
C34 Si2 C36 Ca2 112.7(3) . . . . ?
C36 Si2 N3 Ca1 16.16(12) . . . . ?
C36 Si2 N3 Si1 -174.02(13) . . . . ?
C36 Si2 N3 Ca2 20.0(5) . . . . ?
C21 C20 C28 C29 79.8(3) . . . . ?
C21 C20 C28 C30 -43.7(3) . . . . ?
C23 C24 C25 C26 -81.4(2) . . . . ?
C23 C24 C25 C27 42.4(3) . . . . ?
C28 C20 C21 C22 -177.9(2) . . . . ?
C32 Si1 N3 Ca1 -14.48(11) . . . . ?
C32 Si1 N3 Si2 174.41(13) . . . . ?
C32 Si1 N3 Ca2 -18.2(5) . . . . ?
C35 Si2 N3 Ca1 134.80(10) . . . . ?
C35 Si2 N3 Si1 -55.38(17) . . . . ?
C35 Si2 N3 Ca2 138.7(5) . . . . ?
C35 Si2 C36 Ca2 -134.0(3) . . . . ?
C31 Si1 N3 Ca1 -131.60(10) . . . . ?
C31 Si1 N3 Si2 57.29(17) . . . . ?
C31 Si1 N3 Ca2 -135.4(5) . . . . ?
C33 Si1 N3 Ca1 102.32(12) . . . . ?
C33 Si1 N3 Si2 -68.78(18) . . . . ?
C33 Si1 N3 Ca2 98.6(5) . . . . ?
Ca2 Si2 N3 Ca1 -3.9(5) . . . . ?
Ca2 Si2 N3 Si1 166.0(6) . . . . ?
Ca2 Si1 N3 Ca1 3.8(5) . . . . ?
Ca2 Si1 N3 Si2 -167.4(5) . . . . ?
Ca2 C9 C10 Ca1 -12.0(3) . . . . ?
Ca2 C9 C10 C6 -78.0(3) . . . . ?
Ca2 C9 C10 C11 103.8(4) . . . . ?
Ca2 C9 C8 Ca1 8.0(3) . . . . ?
Ca2 C9 C8 C7 75.1(3) . . . . ?
Ca2 C9 C8 C15 -109.9(4) . . . . ?
Ca2 C9 C14 C13 -87.0(3) . . . . ?
Ca2 C10 C6 Ca1 -2.7(3) . . . . ?
Ca2 C10 C6 C7 -73.9(3) . . . . ?
Ca2 C10 C6 C5 114.7(3) . . . . ?
Ca2 C10 C11 C12 81.4(3) . . . . ?
Ca2 C6 C7 Ca1 6.4(3) . . . . ?
Ca2 C6 C7 C8 -61.7(3) . . . . ?
Ca2 C6 C7 C18 120.6(3) . . . . ?
Ca2 C6 C5 C4 5.6(4) . . . . ?
Ca2 C8 C7 Ca1 -3.3(2) . . . . ?
Ca2 C8 C7 C6 63.0(3) . . . . ?
Ca2 C8 C7 C18 -118.9(3) . . . . ?
Ca2 C8 C15 C16 100.4(4) . . . . ?
